data_4119560
loop_
_publ_author_name
'Elizabeth H. Krenske'
'Shuzhong He'
'Jian Huang'
'Yunfei Du'
'K. N. Houk'
'Richard P. Hsung'

_publ_section_title
;
 Intramolecular Oxyallyl-Carbonyl (3 + 2) Cycloadditions
;
_journal_name_full 'Journal of the American Chemical Society'
_journal_page_first 5242
_journal_page_last 5245
_journal_paper_doi 10.1021/ja312459b
_journal_volume 135
_journal_year 2013
_chemical_absolute_configuration rm
_chemical_formula_moiety 'C19 H19 N O4'
_chemical_formula_sum 'C19 H19 N O4'
_chemical_formula_weight 325.35
_chemical_name_common 06094
_chemical_name_systematic
; 
 ? 
;
_space_group_IT_number 19
_symmetry_cell_setting orthorhombic
_symmetry_space_group_name_Hall 'P 2ac 2ab'
_symmetry_space_group_name_H-M 'P 21 21 21'
_atom_sites_solution_hydrogens geom
_atom_sites_solution_primary direct
_atom_sites_solution_secondary difmap
_audit_creation_method SHELXL-97
_cell_angle_alpha 90.00
_cell_angle_beta 90.00
_cell_angle_gamma 90.00
_cell_formula_units_Z 4
_cell_length_a 7.0823(11)
_cell_length_b 10.4444(15)
_cell_length_c 22.098(3)
_cell_measurement_reflns_used 2819
_cell_measurement_temperature 173(2)
_cell_measurement_theta_max 24.99
_cell_measurement_theta_min 2.68
_cell_volume 1634.6(4)
_computing_cell_refinement 'SAINT, Bruker'
_computing_data_collection 'SMART, Bruker'
_computing_data_reduction 'SAINT, Bruker'
_computing_molecular_graphics 'SHELXTL, Bruker'
_computing_publication_material 'Bruker SHELXTL'
_computing_structure_refinement 'SHELXL-97 (Sheldrick, 1997)'
_computing_structure_solution 'SHELXS-97 (Sheldrick, 1990)'
_diffrn_ambient_temperature 173(2)
_diffrn_measured_fraction_theta_full 0.998
_diffrn_measured_fraction_theta_max 0.998
_diffrn_measurement_device_type 'Siemens SMART Platform CCD'
_diffrn_measurement_method 'area detector, omega scans per phi'
_diffrn_radiation_monochromator graphite
_diffrn_radiation_source 'normal-focus sealed tube'
_diffrn_radiation_type MoK\a
_diffrn_radiation_wavelength 0.71073
_diffrn_reflns_av_R_equivalents 0.0297
_diffrn_reflns_av_sigmaI/netI 0.0193
_diffrn_reflns_limit_h_max 8
_diffrn_reflns_limit_h_min -8
_diffrn_reflns_limit_k_max 12
_diffrn_reflns_limit_k_min -11
_diffrn_reflns_limit_l_max 26
_diffrn_reflns_limit_l_min -26
_diffrn_reflns_number 10016
_diffrn_reflns_theta_full 25.06
_diffrn_reflns_theta_max 25.06
_diffrn_reflns_theta_min 1.84
_exptl_absorpt_coefficient_mu 0.093
_exptl_absorpt_correction_T_max 0.9816
_exptl_absorpt_correction_T_min 0.9550
_exptl_absorpt_correction_type multi-scan
_exptl_absorpt_process_details 'SADABS, R. Blessing, 1995'
_exptl_crystal_colour colorless
_exptl_crystal_density_diffrn 1.322
_exptl_crystal_description block
_exptl_crystal_F_000 688
_exptl_crystal_size_max 0.50
_exptl_crystal_size_mid 0.20
_exptl_crystal_size_min 0.20
_refine_diff_density_max 0.140
_refine_diff_density_min -0.197
_refine_diff_density_rms 0.036
_refine_ls_abs_structure_details 'Flack H D (1983), 1202 Friedel Pairs, Acta Cryst. A39, 876-881'
_refine_ls_abs_structure_Flack 0(10)
_refine_ls_extinction_method none
_refine_ls_goodness_of_fit_ref 1.051
_refine_ls_hydrogen_treatment riding
_refine_ls_matrix_type full
_refine_ls_number_parameters 217
_refine_ls_number_reflns 1696
_refine_ls_number_restraints 0
_refine_ls_restrained_S_all 1.051
_refine_ls_R_factor_all 0.0327
_refine_ls_R_factor_gt 0.0287
_refine_ls_shift/su_max 0.000
_refine_ls_shift/su_mean 0.000
_refine_ls_structure_factor_coef Fsqd
_refine_ls_weighting_details 'calc w=1/[\s^2^(Fo^2^)+(0.0389P)^2^+0.2295P] where P=(Fo^2^+2Fc^2^)/3'
_refine_ls_weighting_scheme calc
_refine_ls_wR_factor_gt 0.0672
_refine_ls_wR_factor_ref 0.0690
_reflns_number_gt 1569
_reflns_number_total 1696
_reflns_threshold_expression >2sigma(I)
_cod_data_source_file ja312459b_si_004.cif
_cod_data_source_block 06094
_cod_database_code 4119560

loop_
_symmetry_equiv_pos_as_xyz
'x, y, z'
'-x+1/2, -y, z+1/2'
'-x, y+1/2, -z+1/2'
'x+1/2, -y+1/2, -z'

loop_
_atom_site_label
_atom_site_type_symbol
_atom_site_fract_x
_atom_site_fract_y
_atom_site_fract_z
_atom_site_U_iso_or_equiv
_atom_site_adp_type
_atom_site_occupancy
_atom_site_symmetry_multiplicity
_atom_site_calc_flag
_atom_site_refinement_flags
O1 O -0.24698(19) 0.38527(14) 0.31019(6) 0.0361(3) Uani 1 1 d .
O2 O -0.1574(2) 0.45485(14) 0.21824(6) 0.0372(4) Uani 1 1 d .
O3 O 0.11441(18) 0.23353(13) 0.18061(5) 0.0263(3) Uani 1 1 d .
O4 O 0.2593(2) 0.53601(13) 0.22546(6) 0.0388(4) Uani 1 1 d .
N1 N 0.0329(2) 0.32328(16) 0.27599(6) 0.0280(4) Uani 1 1 d .
C1 C -0.1247(3) 0.39345(19) 0.26338(9) 0.0301(4) Uani 1 1 d .
C2 C -0.1828(3) 0.2898(2) 0.35262(9) 0.0346(5) Uani 1 1 d .
H2A H -0.2649 0.2132 0.3510 0.042 Uiso 1 1 calc R
H2B H -0.1848 0.3243 0.3944 0.042 Uiso 1 1 calc R
C3 C 0.0212(3) 0.2553(2) 0.33373(8) 0.0277(4) Uani 1 1 d .
H3 H 0.0321 0.1609 0.3269 0.033 Uiso 1 1 calc R
C4 C 0.1677(3) 0.29898(18) 0.37942(8) 0.0278(4) Uani 1 1 d .
C5 C 0.1977(3) 0.4281(2) 0.39054(9) 0.0350(5) Uani 1 1 d .
H5 H 0.1324 0.4908 0.3675 0.042 Uiso 1 1 calc R
C6 C 0.3238(3) 0.4654(2) 0.43552(10) 0.0437(6) Uani 1 1 d .
H6 H 0.3445 0.5539 0.4430 0.052 Uiso 1 1 calc R
C7 C 0.4186(3) 0.3754(3) 0.46918(10) 0.0472(6) Uani 1 1 d .
H7 H 0.5024 0.4018 0.5003 0.057 Uiso 1 1 calc R
C8 C 0.3923(3) 0.2468(3) 0.45783(9) 0.0457(6) Uani 1 1 d .
H8 H 0.4591 0.1845 0.4807 0.055 Uiso 1 1 calc R
C9 C 0.2673(3) 0.2091(2) 0.41271(8) 0.0363(5) Uani 1 1 d .
H9 H 0.2499 0.1206 0.4046 0.044 Uiso 1 1 calc R
C10 C 0.1776(3) 0.30804(18) 0.23190(8) 0.0268(4) Uani 1 1 d .
C11 C 0.2442(3) 0.43259(19) 0.20172(8) 0.0294(4) Uani 1 1 d .
C12 C 0.3005(3) 0.39237(18) 0.13810(8) 0.0315(5) Uani 1 1 d .
H12A H 0.4305 0.4199 0.1281 0.038 Uiso 1 1 calc R
H12B H 0.2118 0.4259 0.1073 0.038 Uiso 1 1 calc R
C13 C 0.2859(3) 0.24591(19) 0.14432(8) 0.0277(4) Uani 1 1 d .
C14 C 0.4392(3) 0.1978(2) 0.18858(8) 0.0313(5) Uani 1 1 d .
H14A H 0.5625 0.2388 0.1803 0.038 Uiso 1 1 calc R
H14B H 0.4537 0.1036 0.1862 0.038 Uiso 1 1 calc R
C15 C 0.3603(3) 0.2391(2) 0.25093(8) 0.0288(4) Uani 1 1 d .
H15A H 0.3336 0.1643 0.2771 0.035 Uiso 1 1 calc R
H15B H 0.4480 0.2977 0.2722 0.035 Uiso 1 1 calc R
C16 C 0.2620(3) 0.16969(19) 0.08807(8) 0.0306(4) Uani 1 1 d .
H16 H 0.2205 0.0838 0.0928 0.037 Uiso 1 1 calc R
C17 C 0.2928(3) 0.20956(19) 0.03171(8) 0.0296(4) Uani 1 1 d .
H17 H 0.3341 0.2953 0.0262 0.036 Uiso 1 1 calc R
C18 C 0.2676(3) 0.1311(2) -0.02173(8) 0.0332(5) Uani 1 1 d .
H18 H 0.2165 0.0478 -0.0163 0.040 Uiso 1 1 calc R
C19 C 0.3104(3) 0.1667(2) -0.07758(8) 0.0368(5) Uani 1 1 d .
H19C H 0.3618 0.2493 -0.0848 0.044 Uiso 1 1 calc R
H19A H 0.2897 0.1096 -0.1104 0.044 Uiso 1 1 calc R

loop_
_atom_site_aniso_label
_atom_site_aniso_U_11
_atom_site_aniso_U_22
_atom_site_aniso_U_33
_atom_site_aniso_U_23
_atom_site_aniso_U_13
_atom_site_aniso_U_12
O1 0.0276(7) 0.0431(8) 0.0376(7) -0.0049(7) 0.0031(7) 0.0037(7)
O2 0.0374(8) 0.0414(8) 0.0327(7) -0.0040(7) -0.0074(7) 0.0088(7)
O3 0.0263(6) 0.0311(7) 0.0215(6) -0.0021(6) 0.0005(5) -0.0014(6)
O4 0.0435(8) 0.0324(8) 0.0405(8) -0.0046(7) -0.0068(7) -0.0027(7)
N1 0.0263(8) 0.0365(9) 0.0212(7) -0.0004(7) 0.0003(7) 0.0031(7)
C1 0.0280(10) 0.0327(11) 0.0296(10) -0.0104(9) -0.0055(8) 0.0004(9)
C2 0.0317(10) 0.0411(12) 0.0311(10) -0.0039(9) 0.0036(9) -0.0049(10)
C3 0.0307(10) 0.0288(10) 0.0235(9) -0.0028(8) 0.0010(8) -0.0026(9)
C4 0.0279(10) 0.0342(11) 0.0212(9) -0.0001(8) 0.0037(8) -0.0034(9)
C5 0.0343(11) 0.0339(11) 0.0370(11) -0.0032(9) -0.0034(10) -0.0027(10)
C6 0.0440(13) 0.0445(13) 0.0428(12) -0.0097(11) -0.0032(11) -0.0101(11)
C7 0.0403(12) 0.0663(17) 0.0349(11) -0.0036(12) -0.0098(11) -0.0113(12)
C8 0.0438(13) 0.0586(15) 0.0347(11) 0.0114(11) -0.0080(10) -0.0013(13)
C9 0.0411(12) 0.0352(12) 0.0325(10) 0.0057(9) -0.0004(10) -0.0040(10)
C10 0.0256(9) 0.0322(10) 0.0228(9) -0.0018(8) -0.0024(8) 0.0003(8)
C11 0.0270(10) 0.0312(11) 0.0299(10) 0.0003(8) -0.0045(8) 0.0018(9)
C12 0.0341(11) 0.0306(10) 0.0299(10) 0.0022(8) 0.0024(9) -0.0014(9)
C13 0.0277(9) 0.0303(10) 0.0253(9) 0.0021(8) 0.0032(8) 0.0003(9)
C14 0.0274(10) 0.0365(11) 0.0302(10) 0.0023(9) 0.0027(9) 0.0021(9)
C15 0.0262(9) 0.0349(11) 0.0254(9) 0.0020(8) -0.0009(8) 0.0009(9)
C16 0.0321(11) 0.0299(10) 0.0297(10) -0.0009(8) 0.0018(8) 0.0010(9)
C17 0.0276(9) 0.0322(10) 0.0291(9) 0.0011(8) 0.0011(8) 0.0024(9)
C18 0.0320(10) 0.0374(11) 0.0304(10) -0.0008(9) 0.0021(9) 0.0037(10)
C19 0.0330(11) 0.0472(13) 0.0304(10) -0.0032(10) 0.0008(9) 0.0044(10)

loop_
_atom_type_symbol
_atom_type_description
_atom_type_scat_dispersion_real
_atom_type_scat_dispersion_imag
_atom_type_scat_source
C C 0.0033 0.0000 'International Tables Vol C Tables 4.2.6.8 and 6.1.1.4'
H H 0.0000 0.0000 'International Tables Vol C Tables 4.2.6.8 and 6.1.1.4'
N N 0.0061 0.0000 'International Tables Vol C Tables 4.2.6.8 and 6.1.1.4'
O O 0.0106 0.0000 'International Tables Vol C Tables 4.2.6.8 and 6.1.1.4'

loop_
_geom_angle_atom_site_label_1
_geom_angle_atom_site_label_2
_geom_angle_atom_site_label_3
_geom_angle
C1 O1 C2 109.84(15)
C10 O3 C13 97.20(13)
C1 N1 C10 120.64(15)
C1 N1 C3 113.11(16)
C10 N1 C3 125.73(15)
O2 C1 O1 122.87(18)
O2 C1 N1 127.63(19)
O1 C1 N1 109.51(16)
O1 C2 C3 106.27(15)
O1 C2 H2A 110.5
C3 C2 H2A 110.5
O1 C2 H2B 110.5
C3 C2 H2B 110.5
H2A C2 H2B 108.7
N1 C3 C4 113.30(16)
N1 C3 C2 100.10(15)
C4 C3 C2 112.89(15)
N1 C3 H3 110.1
C4 C3 H3 110.1
C2 C3 H3 110.1
C9 C4 C5 119.10(19)
C9 C4 C3 119.85(17)
C5 C4 C3 120.98(18)
C4 C5 C6 119.8(2)
C4 C5 H5 120.1
C6 C5 H5 120.1
C7 C6 C5 120.5(2)
C7 C6 H6 119.7
C5 C6 H6 119.7
C6 C7 C8 120.2(2)
C6 C7 H7 119.9
C8 C7 H7 119.9
C7 C8 C9 119.5(2)
C7 C8 H8 120.2
C9 C8 H8 120.2
C4 C9 C8 120.9(2)
C4 C9 H9 119.6
C8 C9 H9 119.6
N1 C10 O3 111.96(15)
N1 C10 C11 115.06(16)
O3 C10 C11 102.15(13)
N1 C10 C15 118.08(15)
O3 C10 C15 102.86(14)
C11 C10 C15 104.88(15)
O4 C11 C12 128.80(18)
O4 C11 C10 126.66(17)
C12 C11 C10 104.36(15)
C11 C12 C13 100.04(15)
C11 C12 H12A 111.8
C13 C12 H12A 111.8
C11 C12 H12B 111.8
C13 C12 H12B 111.8
H12A C12 H12B 109.5
O3 C13 C16 108.49(15)
O3 C13 C12 101.12(15)
C16 C13 C12 117.73(16)
O3 C13 C14 102.00(13)
C16 C13 C14 115.79(16)
C12 C13 C14 109.43(17)
C13 C14 C15 102.64(15)
C13 C14 H14A 111.2
C15 C14 H14A 111.2
C13 C14 H14B 111.2
C15 C14 H14B 111.2
H14A C14 H14B 109.2
C10 C15 C14 100.99(14)
C10 C15 H15A 111.6
C14 C15 H15A 111.6
C10 C15 H15B 111.6
C14 C15 H15B 111.6
H15A C15 H15B 109.4
C17 C16 C13 126.62(19)
C17 C16 H16 116.7
C13 C16 H16 116.7
C16 C17 C18 124.45(19)
C16 C17 H17 117.8
C18 C17 H17 117.8
C19 C18 C17 125.0(2)
C19 C18 H18 117.5
C17 C18 H18 117.5
C18 C19 H19C 120.0
C18 C19 H19A 120.0
H19C C19 H19A 120.0

loop_
_geom_bond_atom_site_label_1
_geom_bond_atom_site_label_2
_geom_bond_distance
O1 C1 1.352(2)
O1 C2 1.442(2)
O2 C1 1.208(2)
O3 C10 1.446(2)
O3 C13 1.461(2)
O4 C11 1.206(2)
N1 C1 1.364(2)
N1 C10 1.423(2)
N1 C3 1.463(2)
C2 C3 1.546(3)
C2 H2A 0.9900
C2 H2B 0.9900
C3 C4 1.518(3)
C3 H3 1.0000
C4 C9 1.386(3)
C4 C5 1.387(3)
C5 C6 1.392(3)
C5 H5 0.9500
C6 C7 1.374(3)
C6 H6 0.9500
C7 C8 1.378(4)
C7 H7 0.9500
C8 C9 1.390(3)
C8 H8 0.9500
C9 H9 0.9500
C10 C11 1.536(3)
C10 C15 1.539(3)
C11 C12 1.521(3)
C12 C13 1.539(3)
C12 H12A 0.9900
C12 H12B 0.9900
C13 C16 1.486(3)
C13 C14 1.545(3)
C14 C15 1.548(3)
C14 H14A 0.9900
C14 H14B 0.9900
C15 H15A 0.9900
C15 H15B 0.9900
C16 C17 1.331(2)
C16 H16 0.9500
C17 C18 1.448(3)
C17 H17 0.9500
C18 C19 1.324(3)
C18 H18 0.9500
C19 H19C 0.9500
C19 H19A 0.9500

loop_
_geom_torsion_atom_site_label_1
_geom_torsion_atom_site_label_2
_geom_torsion_atom_site_label_3
_geom_torsion_atom_site_label_4
_geom_torsion
C2 O1 C1 O2 170.80(18)
C2 O1 C1 N1 -9.1(2)
C10 N1 C1 O2 -4.8(3)
C3 N1 C1 O2 -176.95(19)
C10 N1 C1 O1 175.13(15)
C3 N1 C1 O1 3.0(2)
C1 O1 C2 C3 11.3(2)
C1 N1 C3 C4 -116.63(18)
C10 N1 C3 C4 71.7(2)
C1 N1 C3 C2 3.8(2)
C10 N1 C3 C2 -167.86(17)
O1 C2 C3 N1 -8.75(18)
O1 C2 C3 C4 112.01(17)
N1 C3 C4 C9 -135.31(19)
C2 C3 C4 C9 111.8(2)
N1 C3 C4 C5 47.7(2)
C2 C3 C4 C5 -65.2(2)
C9 C4 C5 C6 -1.3(3)
C3 C4 C5 C6 175.72(18)
C4 C5 C6 C7 -0.2(3)
C5 C6 C7 C8 1.3(3)
C6 C7 C8 C9 -0.9(4)
C5 C4 C9 C8 1.6(3)
C3 C4 C9 C8 -175.38(18)
C7 C8 C9 C4 -0.6(3)
C1 N1 C10 O3 -66.8(2)
C3 N1 C10 O3 104.36(19)
C1 N1 C10 C11 49.3(2)
C3 N1 C10 C11 -139.60(18)
C1 N1 C10 C15 174.08(16)
C3 N1 C10 C15 -14.8(3)
C13 O3 C10 N1 175.82(14)
C13 O3 C10 C11 52.18(16)
C13 O3 C10 C15 -56.39(15)
N1 C10 C11 O4 36.1(3)
O3 C10 C11 O4 157.63(19)
C15 C10 C11 O4 -95.3(2)
N1 C10 C11 C12 -148.44(16)
O3 C10 C11 C12 -26.91(18)
C15 C10 C11 C12 80.12(18)
O4 C11 C12 C13 167.2(2)
C10 C11 C12 C13 -8.17(19)
C10 O3 C13 C16 177.12(15)
C10 O3 C13 C12 -58.43(16)
C10 O3 C13 C14 54.43(16)
C11 C12 C13 O3 40.51(17)
C11 C12 C13 C16 158.44(17)
C11 C12 C13 C14 -66.59(19)
O3 C13 C14 C15 -32.02(19)
C16 C13 C14 C15 -149.59(17)
C12 C13 C14 C15 74.48(18)
N1 C10 C15 C14 159.39(17)
O3 C10 C15 C14 35.56(17)
C11 C10 C15 C14 -70.94(17)
C13 C14 C15 C10 -1.73(19)
O3 C13 C16 C17 129.9(2)
C12 C13 C16 C17 16.0(3)
C14 C13 C16 C17 -116.2(2)
C13 C16 C17 C18 179.88(19)
C16 C17 C18 C19 -175.0(2)
